data_7220547
loop_
_publ_author_name
'Sch\"onfeld, Sophie'
'Lochenie, Charles'
'Thoma, Peter'
'Weber, Birgit'

_publ_section_title
;
 1D iron(ii) spin crossover coordination polymers with
 3,3&#x2032;-azopyridine -- kinetic trapping effects and spin transition
 above room temperature
;
_journal_issue 29
_journal_name_full CrystEngComm
_journal_page_first 5389
_journal_paper_doi 10.1039/C5CE00800J
_journal_volume 17
_journal_year 2015
_chemical_formula_moiety 'C33 H30 Fe N8 O4'
_chemical_formula_sum 'C33 H30 Fe N8 O4'
_chemical_formula_weight 658.50
_chemical_name_common '[FeL5b(azpy)].0,5azpy'
_chemical_name_systematic
;
 ?
;
_space_group_crystal_system monoclinic
_space_group_IT_number 15
_space_group_name_Hall '-C 2yc'
_space_group_name_H-M_alt 'C 1 2/c 1'
_symmetry_space_group_name_Hall '-C 2yc'
_symmetry_space_group_name_H-M 'C 1 2/c 1'
_atom_sites_solution_hydrogens geom
_atom_sites_solution_primary direct
_atom_sites_solution_secondary difmap
_audit_creation_date 2014-02-21
_audit_creation_method SHELXL-2013
_audit_update_record
;
2015-03-11 deposited with the CCDC.
2015-05-19 downloaded from the CCDC.
;
_cell_angle_alpha 90
_cell_angle_beta 90.206(15)
_cell_angle_gamma 90
_cell_formula_units_Z 8
_cell_length_a 17.134(2)
_cell_length_b 16.762(2)
_cell_length_c 21.725(4)
_cell_measurement_reflns_used 12580
_cell_measurement_temperature 133(2)
_cell_measurement_theta_max 24.648
_cell_measurement_theta_min 1.699
_cell_volume 6239.4(16)
_computing_cell_refinement X-AREA-STOE
_computing_data_collection X-AREA-STOE
_computing_data_reduction X-AREA-STOE
_computing_molecular_graphics ORTEP-III
_computing_publication_material PLATON
_computing_structure_refinement 'SHELXL-2013 (Sheldrick, 2013)'
_computing_structure_solution SIR97
_diffrn_ambient_temperature 133(2)
_diffrn_detector_area_resol_mean 9
_diffrn_measured_fraction_theta_full 0.921
_diffrn_measured_fraction_theta_max 0.987
_diffrn_measurement_device 'image-plate area detector'
_diffrn_measurement_device_type STOE-IPDSII
_diffrn_measurement_method Omega-Scan
_diffrn_radiation_monochromator graphite
_diffrn_radiation_source 'fine-focus sealed tube'
_diffrn_radiation_type MoK\a
_diffrn_radiation_wavelength 0.71069
_diffrn_reflns_av_R_equivalents 0.1173
_diffrn_reflns_av_unetI/netI 0.0721
_diffrn_reflns_laue_measured_fraction_full 0.921
_diffrn_reflns_laue_measured_fraction_max 0.987
_diffrn_reflns_limit_h_max 20
_diffrn_reflns_limit_h_min -20
_diffrn_reflns_limit_k_max 19
_diffrn_reflns_limit_k_min -19
_diffrn_reflns_limit_l_max 25
_diffrn_reflns_limit_l_min -25
_diffrn_reflns_number 35072
_diffrn_reflns_point_group_measured_fraction_full 0.921
_diffrn_reflns_point_group_measured_fraction_max 0.987
_diffrn_reflns_theta_full 25.240
_diffrn_reflns_theta_max 24.648
_diffrn_reflns_theta_min 1.699
_exptl_absorpt_coefficient_mu 0.535
_exptl_absorpt_correction_type none
_exptl_crystal_colour 'dark brown'
_exptl_crystal_density_diffrn 1.402
_exptl_crystal_description platelet-like
_exptl_crystal_F_000 2736
_exptl_crystal_size_max 0.318
_exptl_crystal_size_mid 0.224
_exptl_crystal_size_min 0.148
_refine_diff_density_max 0.512
_refine_diff_density_min -0.210
_refine_diff_density_rms 0.065
_refine_ls_extinction_method none
_refine_ls_goodness_of_fit_ref 0.922
_refine_ls_hydrogen_treatment constr
_refine_ls_matrix_type full
_refine_ls_number_parameters 415
_refine_ls_number_reflns 5205
_refine_ls_number_restraints 0
_refine_ls_restrained_S_all 0.922
_refine_ls_R_factor_all 0.0815
_refine_ls_R_factor_gt 0.0485
_refine_ls_shift/su_max 0.001
_refine_ls_shift/su_mean 0.000
_refine_ls_structure_factor_coef Fsqd
_refine_ls_weighting_details 'w=1/[\s^2^(Fo^2^)+(0.0548P)^2^] where P=(Fo^2^+2Fc^2^)/3'
_refine_ls_weighting_scheme calc
_refine_ls_wR_factor_gt 0.1019
_refine_ls_wR_factor_ref 0.1110
_reflns_number_gt 3475
_reflns_number_total 5205
_reflns_threshold_expression 'I > 2\s(I)'
_cod_data_source_file c5ce00800j2.cif
_cod_data_source_block cl019
_cod_depositor_comments 'Adding full bibliography for 7220546--7220547.cif.'
_cod_original_cell_volume 6239(3)
_cod_database_code 7220547
_shelx_space_group_comment
;
The symmetry employed for this shelxl refinement is uniquely defined
by the following loop, which should always be used as a source of
symmetry information in preference to the above space-group names.
They are only intended as comments.
;

loop_
_space_group_symop_operation_xyz
'x, y, z'
'-x, y, -z+1/2'
'x+1/2, y+1/2, z'
'-x+1/2, y+1/2, -z+1/2'
'-x, -y, -z'
'x, -y, z-1/2'
'-x+1/2, -y+1/2, -z'
'x+1/2, -y+1/2, z-1/2'

loop_
_atom_site_label
_atom_site_type_symbol
_atom_site_fract_x
_atom_site_fract_y
_atom_site_fract_z
_atom_site_U_iso_or_equiv
_atom_site_adp_type
_atom_site_occupancy
_atom_site_site_symmetry_order
_atom_site_calc_flag
_atom_site_refinement_flags_posn
_atom_site_refinement_flags_adp
C1 C 0.7923(2) 0.88201(19) 0.41882(15) 0.0436(8) Uani 1 1 d . .
C2 C 0.8360(2) 0.95119(19) 0.40298(14) 0.0445(8) Uani 1 1 d . .
C3 C 0.8585(2) 1.0089(2) 0.44744(15) 0.0470(8) Uani 1 1 d . .
H3 H 0.8911 1.0494 0.4335 0.056 Uiso 1 1 calc R U
C4 C 0.8738(2) 1.06860(19) 0.54615(15) 0.0457(8) Uani 1 1 d . .
C5 C 0.9402(2) 1.1129(2) 0.53294(18) 0.0584(10) Uani 1 1 d . .
H5 H 0.9634 1.1083 0.4945 0.070 Uiso 1 1 calc R U
C6 C 0.9723(2) 1.1640(2) 0.57628(18) 0.0645(11) Uani 1 1 d . .
H6 H 1.0156 1.1946 0.5662 0.077 Uiso 1 1 calc R U
C7 C 0.9403(2) 1.1696(2) 0.63425(18) 0.0619(11) Uani 1 1 d . .
H7 H 0.9630 1.2029 0.6635 0.074 Uiso 1 1 calc R U
C8 C 0.8749(2) 1.1260(2) 0.64893(16) 0.0518(9) Uani 1 1 d . .
H8 H 0.8540 1.1297 0.6883 0.062 Uiso 1 1 calc R U
C9 C 0.8393(2) 1.07577(18) 0.60509(15) 0.0445(8) Uani 1 1 d . .
C10 C 0.7300(2) 1.03934(19) 0.66519(15) 0.0446(8) Uani 1 1 d . .
H10 H 0.7417 1.0844 0.6884 0.054 Uiso 1 1 calc R U
C11 C 0.6680(2) 0.99155(19) 0.68693(14) 0.0430(8) Uani 1 1 d . .
C12 C 0.64448(19) 0.91913(18) 0.65743(15) 0.0410(8) Uani 1 1 d . .
C13 C 0.7868(2) 0.8089(2) 0.37778(16) 0.0544(9) Uani 1 1 d . .
H13A H 0.7888 0.7616 0.4027 0.082 Uiso 1 1 calc R U
H13B H 0.8297 0.8087 0.3494 0.082 Uiso 1 1 calc R U
H13C H 0.7385 0.8101 0.3553 0.082 Uiso 1 1 calc R U
C14 C 0.8629(2) 0.9628(2) 0.33930(17) 0.0582(10) Uani 1 1 d . .
C15 C 0.9329(3) 1.0149(3) 0.32686(18) 0.0762(13) Uani 1 1 d . .
H15A H 0.9453 1.0130 0.2838 0.114 Uiso 1 1 calc R U
H15B H 0.9767 0.9959 0.3504 0.114 Uiso 1 1 calc R U
H15C H 0.9214 1.0689 0.3385 0.114 Uiso 1 1 calc R U
C16 C 0.5837(2) 0.8640(2) 0.68337(16) 0.0491(9) Uani 1 1 d . .
H16A H 0.5702 0.8245 0.6531 0.074 Uiso 1 1 calc R U
H16B H 0.5381 0.8941 0.6941 0.074 Uiso 1 1 calc R U
H16C H 0.6041 0.8381 0.7194 0.074 Uiso 1 1 calc R U
C17 C 0.6278(2) 1.0191(2) 0.74296(16) 0.0496(9) Uani 1 1 d . .
C18 C 0.6350(3) 1.1048(3) 0.7622(2) 0.0826(14) Uani 1 1 d . .
H18A H 0.5980 1.1159 0.7942 0.124 Uiso 1 1 calc R U
H18B H 0.6247 1.1387 0.7275 0.124 Uiso 1 1 calc R U
H18C H 0.6868 1.1145 0.7773 0.124 Uiso 1 1 calc R U
C19 C 0.8635(2) 0.86881(19) 0.65132(15) 0.0458(8) Uani 1 1 d . .
H19 H 0.8405 0.9087 0.6748 0.055 Uiso 1 1 calc R U
C20 C 0.9185(2) 0.8195(2) 0.67933(16) 0.0501(9) Uani 1 1 d . .
H20 H 0.9303 0.8251 0.7209 0.060 Uiso 1 1 calc R U
C21 C 0.9549(2) 0.7622(2) 0.64442(15) 0.0465(8) Uani 1 1 d . .
H21 H 0.9932 0.7296 0.6615 0.056 Uiso 1 1 calc R U
C22 C 0.93311(19) 0.75415(18) 0.58308(15) 0.0416(8) Uani 1 1 d . .
C23 C 0.8762(2) 0.80442(19) 0.55957(16) 0.0439(8) Uani 1 1 d . .
H23 H 0.8610 0.7977 0.5188 0.053 Uiso 1 1 calc R U
C24 C 0.6252(2) 0.99658(19) 0.44498(15) 0.0456(8) Uani 1 1 d . .
H24 H 0.6511 0.9601 0.4200 0.055 Uiso 1 1 calc R U
C25 C 0.5598(2) 1.03435(19) 0.42145(15) 0.0460(8) Uani 1 1 d . .
H25 H 0.5425 1.0233 0.3817 0.055 Uiso 1 1 calc R U
C26 C 0.5206(2) 1.08872(19) 0.45782(15) 0.0441(8) Uani 1 1 d . .
H26 H 0.4760 1.1145 0.4436 0.053 Uiso 1 1 calc R U
C27 C 0.55048(19) 1.10358(18) 0.51666(14) 0.0418(8) Uani 1 1 d . .
C28 C 0.61608(18) 1.06269(18) 0.53623(15) 0.0418(8) Uani 1 1 d . .
H28 H 0.6350 1.0729 0.5756 0.050 Uiso 1 1 calc R U
C51 C 0.7664(3) 0.8342(3) 0.8063(2) 0.0722(12) Uani 1 1 d . .
H51 H 0.7650 0.8535 0.7662 0.087 Uiso 1 1 calc R U
C52 C 0.7025(3) 0.8461(3) 0.84265(19) 0.0716(12) Uani 1 1 d . .
H52 H 0.6593 0.8735 0.8276 0.086 Uiso 1 1 calc R U
C53 C 0.7030(2) 0.8170(2) 0.90175(18) 0.0648(11) Uani 1 1 d . .
H53 H 0.6601 0.8242 0.9273 0.078 Uiso 1 1 calc R U
C54 C 0.7683(2) 0.7771(2) 0.92234(16) 0.0498(9) Uani 1 1 d . .
C55 C 0.8290(3) 0.7691(3) 0.88290(19) 0.0771(13) Uani 1 1 d . .
H55 H 0.8731 0.7424 0.8972 0.093 Uiso 1 1 calc R U
Fe1 Fe 0.75280(3) 0.94186(3) 0.54713(2) 0.04040(15) Uani 1 1 d . .
N1 N 0.83903(16) 1.01220(15) 0.50545(12) 0.0421(7) Uani 1 1 d . .
N2 N 0.77301(16) 1.02777(15) 0.61628(12) 0.0408(6) Uani 1 1 d . .
N3 N 0.84214(16) 0.86166(15) 0.59208(12) 0.0429(7) Uani 1 1 d . .
N4 N 0.96356(16) 0.69852(16) 0.53995(12) 0.0457(7) Uani 1 1 d . .
N5 N 0.51841(16) 1.15745(16) 0.56037(12) 0.0449(7) Uani 1 1 d . .
N6 N 0.65358(16) 1.00958(15) 0.50184(12) 0.0437(7) Uani 1 1 d . .
N51 N 0.8304(2) 0.7965(3) 0.82511(17) 0.0897(12) Uani 1 1 d . .
N52 N 0.77753(17) 0.74314(18) 0.98217(13) 0.0534(8) Uani 1 1 d . .
O1 O 0.75950(13) 0.87349(12) 0.47080(10) 0.0429(5) Uani 1 1 d . .
O2 O 0.67303(13) 0.89708(12) 0.60629(10) 0.0436(5) Uani 1 1 d . .
O3 O 0.83012(18) 0.93161(17) 0.29496(12) 0.0750(8) Uani 1 1 d . .
O4 O 0.58738(16) 0.97593(16) 0.77511(11) 0.0616(7) Uani 1 1 d . .

loop_
_atom_site_aniso_label
_atom_site_aniso_U_11
_atom_site_aniso_U_22
_atom_site_aniso_U_33
_atom_site_aniso_U_23
_atom_site_aniso_U_13
_atom_site_aniso_U_12
C1 0.043(2) 0.046(2) 0.041(2) -0.0004(15) -0.0020(16) 0.0111(16)
C2 0.045(2) 0.047(2) 0.0410(18) 0.0001(16) 0.0047(15) 0.0034(17)
C3 0.048(2) 0.046(2) 0.047(2) 0.0058(16) 0.0029(16) -0.0004(16)
C4 0.046(2) 0.0417(19) 0.049(2) 0.0046(16) -0.0018(16) -0.0009(17)
C5 0.063(3) 0.060(2) 0.052(2) 0.0027(19) 0.0025(19) -0.004(2)
C6 0.071(3) 0.061(2) 0.062(3) 0.003(2) 0.000(2) -0.021(2)
C7 0.069(3) 0.060(2) 0.057(2) -0.0057(19) -0.005(2) -0.023(2)
C8 0.060(2) 0.049(2) 0.045(2) -0.0038(16) 0.0009(18) -0.0082(18)
C9 0.048(2) 0.0384(19) 0.047(2) 0.0047(15) 0.0007(16) 0.0017(16)
C10 0.052(2) 0.040(2) 0.0415(19) -0.0038(14) -0.0076(17) 0.0057(16)
C11 0.045(2) 0.0437(19) 0.0404(19) 0.0010(15) -0.0016(15) 0.0071(16)
C12 0.0397(19) 0.0438(19) 0.0396(19) 0.0032(15) -0.0025(15) 0.0072(15)
C13 0.065(3) 0.049(2) 0.049(2) -0.0063(17) 0.0060(18) 0.0043(18)
C14 0.067(3) 0.060(2) 0.048(2) -0.0025(18) 0.008(2) 0.003(2)
C15 0.088(3) 0.086(3) 0.054(2) 0.002(2) 0.021(2) -0.019(3)
C16 0.047(2) 0.052(2) 0.048(2) 0.0035(16) -0.0020(16) -0.0007(17)
C17 0.048(2) 0.056(2) 0.045(2) -0.0019(17) -0.0021(17) 0.0060(18)
C18 0.084(3) 0.085(3) 0.079(3) -0.030(2) 0.029(3) -0.009(3)
C19 0.050(2) 0.0398(18) 0.047(2) 0.0006(15) 0.0026(17) 0.0067(16)
C20 0.058(2) 0.051(2) 0.042(2) 0.0024(16) -0.0032(17) 0.0080(18)
C21 0.043(2) 0.046(2) 0.050(2) 0.0029(16) -0.0022(16) 0.0074(16)
C22 0.041(2) 0.0391(18) 0.0450(19) 0.0035(15) 0.0022(15) 0.0058(15)
C23 0.044(2) 0.0444(19) 0.0432(19) 0.0003(15) 0.0024(16) 0.0062(16)
C24 0.047(2) 0.046(2) 0.043(2) -0.0003(15) 0.0028(16) 0.0059(16)
C25 0.050(2) 0.0465(19) 0.0417(19) 0.0013(15) -0.0025(16) 0.0048(17)
C26 0.039(2) 0.0457(19) 0.047(2) 0.0061(16) -0.0004(16) 0.0035(15)
C27 0.045(2) 0.0381(18) 0.0426(19) 0.0019(14) 0.0034(16) 0.0036(15)
C28 0.0398(19) 0.0416(18) 0.0440(18) -0.0015(16) -0.0007(15) 0.0079(16)
C51 0.078(3) 0.079(3) 0.060(3) 0.018(2) 0.000(2) 0.015(2)
C52 0.071(3) 0.088(3) 0.056(3) 0.007(2) -0.003(2) 0.027(2)
C53 0.064(3) 0.078(3) 0.053(2) 0.002(2) 0.0024(19) 0.021(2)
C54 0.054(2) 0.046(2) 0.050(2) 0.0017(16) -0.0028(18) 0.0056(17)
C55 0.061(3) 0.104(3) 0.066(3) 0.023(3) 0.006(2) 0.025(3)
Fe1 0.0416(3) 0.0384(3) 0.0412(3) -0.0002(2) -0.0001(2) 0.0041(2)
N1 0.0433(17) 0.0418(15) 0.0412(16) 0.0017(12) -0.0001(13) 0.0018(13)
N2 0.0438(17) 0.0361(14) 0.0426(16) -0.0006(12) -0.0048(13) 0.0038(13)
N3 0.0433(17) 0.0411(15) 0.0442(17) 0.0024(13) 0.0009(13) 0.0043(13)
N4 0.0431(18) 0.0430(16) 0.0509(17) 0.0028(13) -0.0019(14) 0.0118(13)
N5 0.0429(17) 0.0427(16) 0.0490(17) -0.0014(13) 0.0002(13) 0.0077(14)
N6 0.0430(17) 0.0406(15) 0.0475(17) 0.0006(13) -0.0011(13) 0.0048(13)
N51 0.076(3) 0.130(3) 0.064(2) 0.034(2) 0.010(2) 0.028(2)
N52 0.055(2) 0.0541(17) 0.051(2) 0.0035(15) 0.0001(14) 0.0034(16)
O1 0.0436(14) 0.0436(13) 0.0416(13) -0.0006(10) 0.0005(11) 0.0059(10)
O2 0.0440(14) 0.0433(12) 0.0437(13) -0.0017(10) 0.0006(11) 0.0038(11)
O3 0.094(2) 0.087(2) 0.0449(15) -0.0055(14) 0.0039(15) -0.0134(17)
O4 0.0671(18) 0.0738(17) 0.0439(14) 0.0014(13) 0.0071(13) 0.0028(15)

loop_
_atom_type_symbol
_atom_type_description
_atom_type_scat_dispersion_real
_atom_type_scat_dispersion_imag
_atom_type_scat_source
C C 0.0033 0.0016 'International Tables Vol C Tables 4.2.6.8 and 6.1.1.4'
H H 0.0000 0.0000 'International Tables Vol C Tables 4.2.6.8 and 6.1.1.4'
Fe Fe 0.3463 0.8444 'International Tables Vol C Tables 4.2.6.8 and 6.1.1.4'
N N 0.0061 0.0033 'International Tables Vol C Tables 4.2.6.8 and 6.1.1.4'
O O 0.0106 0.0060 'International Tables Vol C Tables 4.2.6.8 and 6.1.1.4'

loop_
_geom_angle_atom_site_label_1
_geom_angle_atom_site_label_2
_geom_angle_atom_site_label_3
_geom_angle
_geom_angle_site_symmetry_1
O1 C1 C2 122.8(3) .
O1 C1 C13 113.9(3) .
C2 C1 C13 123.1(3) .
C3 C2 C1 122.2(3) .
C3 C2 C14 117.7(3) .
C1 C2 C14 120.1(3) .
N1 C3 C2 128.1(3) .
N1 C3 H3 116.0 .
C2 C3 H3 116.0 .
C5 C4 C9 119.0(3) .
C5 C4 N1 124.6(3) .
C9 C4 N1 116.3(3) .
C6 C5 C4 120.9(4) .
C6 C5 H5 119.6 .
C4 C5 H5 119.6 .
C7 C6 C5 120.3(4) .
C7 C6 H6 119.8 .
C5 C6 H6 119.8 .
C8 C7 C6 120.2(3) .
C8 C7 H7 119.9 .
C6 C7 H7 119.9 .
C7 C8 C9 120.8(3) .
C7 C8 H8 119.6 .
C9 C8 H8 119.6 .
C8 C9 N2 124.7(3) .
C8 C9 C4 118.8(3) .
N2 C9 C4 116.4(3) .
N2 C10 C11 127.8(3) .
N2 C10 H10 116.1 .
C11 C10 H10 116.1 .
C10 C11 C12 122.9(3) .
C10 C11 C17 116.9(3) .
C12 C11 C17 120.2(3) .
O2 C12 C11 122.0(3) .
O2 C12 C16 114.7(3) .
C11 C12 C16 123.3(3) .
C1 C13 H13A 109.5 .
C1 C13 H13B 109.5 .
H13A C13 H13B 109.5 .
C1 C13 H13C 109.5 .
H13A C13 H13C 109.5 .
H13B C13 H13C 109.5 .
O3 C14 C2 122.5(4) .
O3 C14 C15 117.8(3) .
C2 C14 C15 119.7(3) .
C14 C15 H15A 109.5 .
C14 C15 H15B 109.5 .
H15A C15 H15B 109.5 .
C14 C15 H15C 109.5 .
H15A C15 H15C 109.5 .
H15B C15 H15C 109.5 .
C12 C16 H16A 109.5 .
C12 C16 H16B 109.5 .
H16A C16 H16B 109.5 .
C12 C16 H16C 109.5 .
H16A C16 H16C 109.5 .
H16B C16 H16C 109.5 .
O4 C17 C11 123.7(3) .
O4 C17 C18 116.9(3) .
C11 C17 C18 119.4(3) .
C17 C18 H18A 109.5 .
C17 C18 H18B 109.5 .
H18A C18 H18B 109.5 .
C17 C18 H18C 109.5 .
H18A C18 H18C 109.5 .
H18B C18 H18C 109.5 .
N3 C19 C20 123.2(3) .
N3 C19 H19 118.4 .
C20 C19 H19 118.4 .
C21 C20 C19 118.8(3) .
C21 C20 H20 120.6 .
C19 C20 H20 120.6 .
C20 C21 C22 118.4(3) .
C20 C21 H21 120.8 .
C22 C21 H21 120.8 .
C23 C22 C21 118.8(3) .
C23 C22 N4 114.5(3) .
C21 C22 N4 126.7(3) .
N3 C23 C22 123.6(3) .
N3 C23 H23 118.2 .
C22 C23 H23 118.2 .
N6 C24 C25 123.7(3) .
N6 C24 H24 118.1 .
C25 C24 H24 118.1 .
C26 C25 C24 119.0(3) .
C26 C25 H25 120.5 .
C24 C25 H25 120.5 .
C25 C26 C27 117.6(3) .
C25 C26 H26 121.2 .
C27 C26 H26 121.2 .
C28 C27 C26 119.2(3) .
C28 C27 N5 115.2(3) .
C26 C27 N5 125.7(3) .
N6 C28 C27 123.6(3) .
N6 C28 H28 118.2 .
C27 C28 H28 118.2 .
N51 C51 C52 123.6(4) .
N51 C51 H51 118.2 .
C52 C51 H51 118.2 .
C51 C52 C53 119.1(4) .
C51 C52 H52 120.4 .
C53 C52 H52 120.4 .
C52 C53 C54 118.5(4) .
C52 C53 H53 120.7 .
C54 C53 H53 120.7 .
C55 C54 C53 117.8(4) .
C55 C54 N52 117.0(3) .
C53 C54 N52 125.2(3) .
N51 C55 C54 125.1(4) .
N51 C55 H55 117.4 .
C54 C55 H55 117.4 .
O1 Fe1 O2 110.58(9) .
O1 Fe1 N1 85.55(10) .
O2 Fe1 N1 163.87(10) .
O1 Fe1 N2 164.35(10) .
O2 Fe1 N2 84.86(10) .
N1 Fe1 N2 79.03(11) .
O1 Fe1 N3 88.67(9) .
O2 Fe1 N3 87.87(9) .
N1 Fe1 N3 92.51(10) .
N2 Fe1 N3 89.38(10) .
O1 Fe1 N6 88.42(9) .
O2 Fe1 N6 87.38(9) .
N1 Fe1 N6 93.41(10) .
N2 Fe1 N6 95.06(10) .
N3 Fe1 N6 173.18(10) .
C3 N1 C4 121.3(3) .
C3 N1 Fe1 125.1(2) .
C4 N1 Fe1 113.5(2) .
C10 N2 C9 120.7(3) .
C10 N2 Fe1 126.0(2) .
C9 N2 Fe1 113.3(2) .
C23 N3 C19 117.1(3) .
C23 N3 Fe1 119.9(2) .
C19 N3 Fe1 123.0(2) .
N5 N4 C22 113.9(3) 3_545
N4 N5 C27 113.9(3) 3_455
C28 N6 C24 116.8(3) .
C28 N6 Fe1 117.1(2) .
C24 N6 Fe1 125.9(2) .
C51 N51 C55 115.8(4) .
N52 N52 C54 114.3(4) 7_667
C1 O1 Fe1 133.8(2) .
C12 O2 Fe1 135.3(2) .

loop_
_geom_bond_atom_site_label_1
_geom_bond_atom_site_label_2
_geom_bond_distance
_geom_bond_site_symmetry_2
C1 O1 1.271(4) .
C1 C2 1.424(5) .
C1 C13 1.519(4) .
C2 C3 1.419(5) .
C2 C14 1.472(5) .
C3 N1 1.306(4) .
C3 H3 0.9300 .
C4 C5 1.390(5) .
C4 C9 1.417(5) .
C4 N1 1.423(4) .
C5 C6 1.384(5) .
C5 H5 0.9300 .
C6 C7 1.378(5) .
C6 H6 0.9300 .
C7 C8 1.376(5) .
C7 H7 0.9300 .
C8 C9 1.408(5) .
C8 H8 0.9300 .
C9 N2 1.414(4) .
C10 N2 1.310(4) .
C10 C11 1.413(5) .
C10 H10 0.9300 .
C11 C12 1.430(5) .
C11 C17 1.475(5) .
C12 O2 1.271(4) .
C12 C16 1.503(5) .
C13 H13A 0.9600 .
C13 H13B 0.9600 .
C13 H13C 0.9600 .
C14 O3 1.229(4) .
C14 C15 1.510(6) .
C15 H15A 0.9600 .
C15 H15B 0.9600 .
C15 H15C 0.9600 .
C16 H16A 0.9600 .
C16 H16B 0.9600 .
C16 H16C 0.9600 .
C17 O4 1.222(4) .
C17 C18 1.502(5) .
C18 H18A 0.9600 .
C18 H18B 0.9600 .
C18 H18C 0.9600 .
C19 N3 1.342(4) .
C19 C20 1.392(5) .
C19 H19 0.9300 .
C20 C21 1.375(5) .
C20 H20 0.9300 .
C21 C22 1.389(4) .
C21 H21 0.9300 .
C22 C23 1.385(4) .
C22 N4 1.422(4) .
C23 N3 1.328(4) .
C23 H23 0.9300 .
C24 N6 1.344(4) .
C24 C25 1.383(5) .
C24 H24 0.9300 .
C25 C26 1.382(5) .
C25 H25 0.9300 .
C26 C27 1.398(4) .
C26 H26 0.9300 .
C27 C28 1.382(4) .
C27 N5 1.422(4) .
C28 N6 1.329(4) .
C28 H28 0.9300 .
C51 N51 1.328(5) .
C51 C52 1.367(6) .
C51 H51 0.9300 .
C52 C53 1.373(5) .
C52 H52 0.9300 .
C53 C54 1.378(5) .
C53 H53 0.9300 .
C54 C55 1.356(5) .
C54 N52 1.427(4) .
C55 N51 1.338(5) .
C55 H55 0.9300 .
Fe1 O1 2.019(2) .
Fe1 O2 2.024(2) .
Fe1 N1 2.098(3) .
Fe1 N2 2.109(3) .
Fe1 N3 2.257(3) .
Fe1 N6 2.266(3) .
N4 N5 1.245(3) 3_545
N5 N4 1.245(3) 3_455
N52 N52 1.244(6) 7_667

loop_
_geom_hbond_atom_site_label_D
_geom_hbond_atom_site_label_H
_geom_hbond_atom_site_label_A
_geom_hbond_distance_DH
_geom_hbond_distance_HA
_geom_hbond_distance_DA
_geom_hbond_angle_DHA
_geom_hbond_site_symmetry_A
C8 H8 O3 0.93 2.57 3.406(4) 149.9 6_576
C16 H16B O4 0.96 2.64 3.598(5) 179.3 2_656
C18 H18C O3 0.96 2.60 3.470(6) 150.7 6_576
C19 H19 N2 0.93 2.63 3.174(4) 117.8 .
C23 H23 O1 0.93 2.39 3.005(4) 123.5 .
C24 H24 O1 0.93 2.60 3.139(4) 117.4 .
C25 H25 O4 0.93 2.44 3.220(4) 141.1 6_575
C28 H28 N2 0.93 2.63 3.250(4) 124.5 .
C52 H52 O4 0.93 2.40 3.280(5) 158.1 .
C55 H55 N5 0.93 2.51 3.440(5) 173.3 4_646
C8 H8 O3 0.93 2.57 3.406(4) 149.9 6_576
C16 H16B O4 0.96 2.64 3.598(5) 179.3 2_656
C18 H18C O3 0.96 2.60 3.470(6) 150.7 6_576
C19 H19 N2 0.93 2.63 3.174(4) 117.8 .
C23 H23 O1 0.93 2.39 3.005(4) 123.5 .
C24 H24 O1 0.93 2.60 3.139(4) 117.4 .
C25 H25 O4 0.93 2.44 3.220(4) 141.1 6_575
C28 H28 N2 0.93 2.63 3.250(4) 124.5 .
C52 H52 O4 0.93 2.40 3.280(5) 158.1 .
C55 H55 N5 0.93 2.51 3.440(5) 173.3 4_646

loop_
_geom_torsion_atom_site_label_1
_geom_torsion_atom_site_label_2
_geom_torsion_atom_site_label_3
_geom_torsion_atom_site_label_4
_geom_torsion
_geom_torsion_site_symmetry_4
O1 C1 C2 C3 11.9(5) .
C13 C1 C2 C3 -162.2(3) .
O1 C1 C2 C14 -171.1(3) .
C13 C1 C2 C14 14.8(5) .
C1 C2 C3 N1 -5.8(5) .
C14 C2 C3 N1 177.1(3) .
C9 C4 C5 C6 -0.5(5) .
N1 C4 C5 C6 -177.0(3) .
C4 C5 C6 C7 2.3(6) .
C5 C6 C7 C8 -1.7(6) .
C6 C7 C8 C9 -0.6(6) .
C7 C8 C9 N2 178.8(3) .
C7 C8 C9 C4 2.3(5) .
C5 C4 C9 C8 -1.8(5) .
N1 C4 C9 C8 175.0(3) .
C5 C4 C9 N2 -178.5(3) .
N1 C4 C9 N2 -1.7(4) .
N2 C10 C11 C12 1.9(5) .
N2 C10 C11 C17 -178.8(3) .
C10 C11 C12 O2 -6.9(5) .
C17 C11 C12 O2 173.7(3) .
C10 C11 C12 C16 174.1(3) .
C17 C11 C12 C16 -5.2(5) .
C3 C2 C14 O3 -158.5(4) .
C1 C2 C14 O3 24.4(5) .
C3 C2 C14 C15 21.3(5) .
C1 C2 C14 C15 -155.9(3) .
C10 C11 C17 O4 -161.4(3) .
C12 C11 C17 O4 18.0(5) .
C10 C11 C17 C18 19.3(5) .
C12 C11 C17 C18 -161.3(3) .
N3 C19 C20 C21 2.3(5) .
C19 C20 C21 C22 -2.3(5) .
C20 C21 C22 C23 0.5(5) .
C20 C21 C22 N4 -179.7(3) .
C21 C22 C23 N3 1.6(5) .
N4 C22 C23 N3 -178.2(3) .
N6 C24 C25 C26 0.0(5) .
C24 C25 C26 C27 1.1(5) .
C25 C26 C27 C28 -1.3(5) .
C25 C26 C27 N5 179.8(3) .
C26 C27 C28 N6 0.5(5) .
N5 C27 C28 N6 179.5(3) .
N51 C51 C52 C53 -0.9(7) .
C51 C52 C53 C54 0.3(6) .
C52 C53 C54 C55 0.3(6) .
C52 C53 C54 N52 -179.6(4) .
C53 C54 C55 N51 -0.4(7) .
N52 C54 C55 N51 179.5(4) .
C2 C3 N1 C4 172.4(3) .
C2 C3 N1 Fe1 -10.6(5) .
C5 C4 N1 C3 -13.5(5) .
C9 C4 N1 C3 169.9(3) .
C5 C4 N1 Fe1 169.2(3) .
C9 C4 N1 Fe1 -7.5(4) .
C11 C10 N2 C9 -171.9(3) .
C11 C10 N2 Fe1 9.2(5) .
C8 C9 N2 C10 14.4(5) .
C4 C9 N2 C10 -169.0(3) .
C8 C9 N2 Fe1 -166.6(3) .
C4 C9 N2 Fe1 10.0(3) .
C22 C23 N3 C19 -1.7(5) .
C22 C23 N3 Fe1 178.1(3) .
C20 C19 N3 C23 -0.3(5) .
C20 C19 N3 Fe1 179.9(3) .
C23 C22 N4 N5 175.3(3) 3_545
C21 C22 N4 N5 -4.6(5) 3_545
C28 C27 N5 N4 174.1(3) 3_455
C26 C27 N5 N4 -6.9(5) 3_455
C27 C28 N6 C24 0.5(5) .
C27 C28 N6 Fe1 -174.4(2) .
C25 C24 N6 C28 -0.8(5) .
C25 C24 N6 Fe1 173.7(2) .
C52 C51 N51 C55 0.8(7) .
C54 C55 N51 C51 -0.1(7) .
C55 C54 N52 N52 175.4(4) 7_667
C53 C54 N52 N52 -4.7(6) 7_667
C2 C1 O1 Fe1 -0.2(5) .
C13 C1 O1 Fe1 174.4(2) .
C11 C12 O2 Fe1 -0.2(5) .
C16 C12 O2 Fe1 178.9(2) .
